data_2311510
loop_
_publ_author_name
'Fujii, Isao'

_publ_section_title
;
 Crystal structure of
 (1<i>S</i>,2<i>R</i>)-2-hy-droxy-1,2-di-phenyl-ethan-1-aminium
 (<i>S</i>)-2-aza-niumyl-butane-dioate monohydrate.
;
_journal_coeditor_code SU5398
_journal_issue 'Pt 12'
_journal_name_full 'Acta crystallographica. Section E, Crystallographic communications'
_journal_page_first 1827
_journal_page_last 1830
_journal_paper_doi 10.1107/S2056989017015729
_journal_volume 73
_journal_year 2017
_chemical_formula_iupac 'C14 H16 N O +, C4 H6 N O4 -, H2 O'
_chemical_formula_moiety 'C14 H16 N O +, C4 H6 N O4 -, H2 O'
_chemical_formula_sum 'C18 H24 N2 O6'
_chemical_formula_weight 364.39
_chemical_name_common '(1S,2R)-(+)-2-Amino-1,2-diphenylethanol, L-(S)-Aspartic acid, monohydrate'
_chemical_name_systematic
;
(1<i>S</i>,2<i>R</i>)-2-Hydroxy-1,2-diphenylethan-1-aminium
(<i>S</i>)-2-azaniumylbutanedioate monohydrate
;
_space_group_IT_number 4
_space_group_name_Hall 'P 2yb'
_space_group_name_H-M_alt 'P 1 21 1'
_symmetry_cell_setting monoclinic
_symmetry_space_group_name_Hall 'P 2yb'
_symmetry_space_group_name_H-M 'P 1 21 1'
_atom_sites_solution_hydrogens mixed
_atom_sites_solution_primary direct
_atom_sites_solution_secondary difmap
_audit_conform_dict_name cif_core.dic
_audit_conform_dict_version 2.4.3
_audit_creation_method 'WinGX routine CIF_UPDATE'
_cell_angle_alpha 90
_cell_angle_beta 96.070(4)
_cell_angle_gamma 90
_cell_formula_units_Z 2
_cell_length_a 18.310(8)
_cell_length_b 5.2661(10)
_cell_length_c 9.2792(10)
_cell_measurement_reflns_used 25
_cell_measurement_temperature 297(2)
_cell_measurement_theta_max 34.63
_cell_measurement_theta_min 28.23
_cell_volume 889.7(4)
_computing_cell_refinement
;
CAD4 (Enraf--Nonius, 1994)
;
_computing_data_collection
;
CAD4 (Enraf--Nonius, 1994)
;
_computing_data_reduction
;
XCAD4 (Harms & Wocadlo, 1995)
;
_computing_molecular_graphics
;
ORTEP-3 for windows (Farrugia, 2012) and Mercury (Macrae <i>et al.</i>,
2008)
;
_computing_publication_material
;
<i>PLATON</i> (Spek, 2009), <i>WinGX</i> (Farrugia, 2012) and
<i>publCIF</i>
(Westrip, 2010)
;
_computing_structure_refinement
;
SHELXL2017 (Sheldrick, 2015)
;
_computing_structure_solution
;
SHELXS86 (Sheldrick, 2008)
;
_diffrn_ambient_temperature 297(2)
_diffrn_measured_fraction_theta_full 1
_diffrn_measured_fraction_theta_max 1
_diffrn_measurement_device '\k-geometry diffractometer'
_diffrn_measurement_device_type 'Enraf--Nonius CAD-4'
_diffrn_measurement_method 'non-profiled \w/2\t scans'
_diffrn_radiation_monochromator graphite
_diffrn_radiation_type CuK\a
_diffrn_radiation_wavelength 1.54178
_diffrn_reflns_av_R_equivalents 0.0202
_diffrn_reflns_limit_h_max 22
_diffrn_reflns_limit_h_min 0
_diffrn_reflns_limit_k_max 6
_diffrn_reflns_limit_k_min 0
_diffrn_reflns_limit_l_max 11
_diffrn_reflns_limit_l_min -11
_diffrn_reflns_number 2114
_diffrn_reflns_theta_full 67.679
_diffrn_reflns_theta_max 74.878
_diffrn_reflns_theta_min 2.427
_diffrn_standards_decay_% 5
_diffrn_standards_interval_time 60
_diffrn_standards_number 3
_exptl_absorpt_coefficient_mu 0.855
_exptl_absorpt_correction_T_max 0.86
_exptl_absorpt_correction_T_min 0.74
_exptl_absorpt_correction_type psi-scan
_exptl_absorpt_process_details
;
(North <i>et al.</i>,  1968)
;
_exptl_crystal_colour colorless
_exptl_crystal_density_diffrn 1.36
_exptl_crystal_density_method 'not measured'
_exptl_crystal_description rod
_exptl_crystal_F_000 388
_exptl_crystal_size_max 0.4
_exptl_crystal_size_mid 0.2
_exptl_crystal_size_min 0.2
_refine_diff_density_max 0.173
_refine_diff_density_min -0.133
_refine_ls_abs_structure_details
;
No quotients, so Flack (1983) parameter determined by classical
intensity fit
;
_refine_ls_abs_structure_Flack 0.1(2)
_refine_ls_extinction_coef 0.0104(12)
_refine_ls_extinction_expression Fc^*^=kFc[1+0.001xFc^2^\l^3^/sin(2\q)]^-1/4^
_refine_ls_extinction_method
;
(SHELXL2017; Sheldrick, 2015)
;
_refine_ls_goodness_of_fit_ref 1.059
_refine_ls_hydrogen_treatment mixed
_refine_ls_matrix_type full
_refine_ls_number_constraints 0
_refine_ls_number_parameters 272
_refine_ls_number_reflns 2051
_refine_ls_number_restraints 1
_refine_ls_restrained_S_all 1.059
_refine_ls_R_factor_all 0.0316
_refine_ls_R_factor_gt 0.0282
_refine_ls_shift/su_max 0
_refine_ls_shift/su_mean 0
_refine_ls_structure_factor_coef Fsqd
_refine_ls_weighting_details 'w=1/[\s^2^(Fo^2^)+(0.0517P)^2^+0.0743P] where P=(Fo^2^+2Fc^2^)/3'
_refine_ls_weighting_scheme calc
_refine_ls_wR_factor_gt 0.0759
_refine_ls_wR_factor_ref 0.0788
_reflns_number_gt 1907
_reflns_number_total 2051
_reflns_threshold_expression 'I > 2\s(I)'
_cod_data_source_file su5398sup1.cif
_cod_data_source_block I
_cod_original_sg_symbol_H-M 'P 21'
_cod_database_code 2311510

loop_
_symmetry_equiv_pos_as_xyz
'x, y, z'
'-x, y+1/2, -z'

loop_
_atom_site_type_symbol
_atom_site_label
_atom_site_fract_x
_atom_site_fract_y
_atom_site_fract_z
_atom_site_U_iso_or_equiv
_atom_site_adp_type
_atom_site_calc_flag
_atom_site_occupancy
C C1B 0.86265(9) 0.1336(4) 0.25943(17) 0.0285(3) Uani d 1
C C2B 0.87228(9) 0.3556(4) 0.15574(17) 0.0281(3) Uani d 1
H H2B 0.834662 0.481729 0.171984 0.034 Uiso calc 1
C C3B 0.86125(10) 0.2862(4) -0.00305(18) 0.0331(4) Uani d 1
H H3B1 0.872821 0.433561 -0.059083 0.040 Uiso calc 1
H H3B2 0.809703 0.247484 -0.028525 0.040 Uiso calc 1
C C4B 0.90650(9) 0.0630(4) -0.04800(18) 0.0309(4) Uani d 1
N N1B 0.94481(9) 0.4807(4) 0.19193(17) 0.0344(3) Uani d 1
O O1B 0.90523(7) 0.1301(3) 0.37604(13) 0.0363(3) Uani d 1
O O2B 0.81052(7) -0.0126(3) 0.22709(14) 0.0410(3) Uani d 1
O O3B 0.94788(7) -0.0504(3) 0.04607(14) 0.0378(3) Uani d 1
O O4B 0.89947(7) 0.0126(3) -0.18182(14) 0.0437(4) Uani d 1
H H1B1 0.9480(15) 0.620(7) 0.134(3) 0.064(8) Uiso d 1
H H1B2 0.9537(12) 0.517(5) 0.294(3) 0.044(6) Uiso d 1
H H1B3 0.9841(16) 0.405(7) 0.168(3) 0.069(9) Uiso d 1
C C1A 0.73892(10) 0.5069(4) 0.44043(19) 0.0329(4) Uani d 1
H H1A 0.768063 0.436672 0.367158 0.039 Uiso calc 1
C C2A 0.75763(9) 0.3549(4) 0.58118(18) 0.0326(4) Uani d 1
H H2A 0.741273 0.179814 0.561992 0.039 Uiso calc 1
C C3A 0.65856(10) 0.4782(4) 0.38426(18) 0.0343(4) Uani d 1
C C4A 0.63715(12) 0.2766(5) 0.2934(2) 0.0458(5) Uani d 1
H H4A 0.672227 0.164185 0.265603 0.055 Uiso calc 1
C C5A 0.56362(13) 0.2416(5) 0.2438(3) 0.0547(6) Uani d 1
H H5A 0.549539 0.104493 0.184080 0.066 Uiso calc 1
C C6A 0.51174(12) 0.4086(5) 0.2827(3) 0.0562(6) Uani d 1
H H6A 0.462589 0.385662 0.248470 0.067 Uiso calc 1
C C7A 0.53231(12) 0.6099(6) 0.3721(3) 0.0578(6) Uani d 1
H H7A 0.497042 0.722986 0.398421 0.069 Uiso calc 1
C C8A 0.60593(11) 0.6449(5) 0.4233(2) 0.0450(5) Uani d 1
H H8A 0.619641 0.781071 0.484053 0.054 Uiso calc 1
C C9A 0.72103(9) 0.4489(4) 0.70990(17) 0.0300(4) Uani d 1
C C10A 0.66288(10) 0.3106(4) 0.7532(2) 0.0403(4) Uani d 1
H H10A 0.646344 0.166838 0.701394 0.048 Uiso calc 1
C C11A 0.62902(13) 0.3850(6) 0.8737(2) 0.0551(6) Uani d 1
H H11A 0.589386 0.292688 0.900760 0.066 Uiso calc 1
C C12A 0.65359(13) 0.5929(6) 0.9524(2) 0.0541(6) Uani d 1
H H12A 0.631510 0.639855 1.034136 0.065 Uiso calc 1
C C13A 0.71124(14) 0.7326(5) 0.9101(2) 0.0503(5) Uani d 1
H H13A 0.728153 0.873940 0.963729 0.060 Uiso calc 1
C C14A 0.74423(11) 0.6637(4) 0.7880(2) 0.0397(4) Uani d 1
H H14A 0.782096 0.762143 0.758481 0.048 Uiso calc 1
N N1A 0.83958(9) 0.3495(5) 0.6135(2) 0.0445(4) Uani d 1
O O1A 0.76176(8) 0.7615(3) 0.46671(15) 0.0392(3) Uani d 1
H H1A1 0.8579(18) 0.240(8) 0.709(3) 0.087(11) Uiso d 1
H H1A2 0.8600(15) 0.288(7) 0.530(3) 0.067(9) Uiso d 1
H H1A3 0.8561(15) 0.501(7) 0.638(3) 0.053(8) Uiso d 1
H H1O1 0.7784(15) 0.818(7) 0.387(3) 0.062(8) Uiso d 1
O O1C 0.94824(9) 0.6688(3) 0.49070(19) 0.0476(4) Uani d 1
H H1OB 0.9297(17) 0.820(9) 0.453(3) 0.077(10) Uiso d 1
H H1OA 0.991(2) 0.707(9) 0.543(4) 0.090(11) Uiso d 1

loop_
_atom_site_aniso_label
_atom_site_aniso_U_11
_atom_site_aniso_U_22
_atom_site_aniso_U_33
_atom_site_aniso_U_12
_atom_site_aniso_U_13
_atom_site_aniso_U_23
C1B 0.0317(7) 0.0269(8) 0.0277(7) -0.0005(7) 0.0073(6) 0.0007(7)
C2B 0.0292(7) 0.0260(8) 0.0297(7) 0.0032(7) 0.0054(6) 0.0030(7)
C3B 0.0374(8) 0.0338(10) 0.0280(7) 0.0067(8) 0.0025(6) 0.0061(7)
C4B 0.0312(7) 0.0305(9) 0.0318(7) -0.0023(7) 0.0075(6) 0.0018(7)
N1B 0.0367(8) 0.0300(8) 0.0367(8) -0.0035(7) 0.0050(6) 0.0064(7)
O1B 0.0440(7) 0.0328(7) 0.0312(6) -0.0031(6) -0.0005(5) 0.0062(6)
O2B 0.0437(7) 0.0411(8) 0.0387(6) -0.0143(7) 0.0061(5) 0.0035(6)
O3B 0.0425(7) 0.0308(7) 0.0406(7) 0.0073(6) 0.0068(5) 0.0072(6)
O4B 0.0458(7) 0.0528(10) 0.0328(6) 0.0030(7) 0.0054(5) -0.0066(6)
C1A 0.0359(9) 0.0326(10) 0.0310(8) 0.0018(8) 0.0077(6) 0.0030(8)
C2A 0.0317(8) 0.0334(9) 0.0330(8) 0.0023(8) 0.0041(6) 0.0039(8)
C3A 0.0389(9) 0.0338(9) 0.0300(7) 0.0022(8) 0.0028(6) 0.0045(8)
C4A 0.0485(11) 0.0399(12) 0.0479(11) 0.0043(10) 0.0003(8) -0.0053(10)
C5A 0.0568(12) 0.0483(13) 0.0561(12) -0.0057(12) -0.0075(10) -0.0066(11)
C6A 0.0409(11) 0.0594(17) 0.0655(14) -0.0038(11) -0.0074(10) 0.0067(12)
C7A 0.0395(10) 0.0593(15) 0.0733(15) 0.0108(12) -0.0004(10) -0.0058(13)
C8A 0.0412(10) 0.0426(11) 0.0506(11) 0.0057(10) 0.0015(8) -0.0067(10)
C9A 0.0299(8) 0.0297(9) 0.0298(8) 0.0018(7) 0.0013(6) 0.0039(7)
C10A 0.0378(9) 0.0414(11) 0.0427(10) -0.0083(9) 0.0083(7) -0.0013(9)
C11A 0.0513(12) 0.0670(17) 0.0506(12) -0.0069(12) 0.0213(9) 0.0014(12)
C12A 0.0658(13) 0.0590(16) 0.0399(10) 0.0156(13) 0.0171(9) -0.0001(11)
C13A 0.0746(14) 0.0369(11) 0.0380(10) 0.0047(11) -0.0003(9) -0.0051(9)
C14A 0.0471(10) 0.0332(10) 0.0382(9) -0.0060(9) 0.0016(7) 0.0010(9)
N1A 0.0338(8) 0.0613(13) 0.0392(9) 0.0097(9) 0.0076(6) 0.0119(9)
O1A 0.0455(7) 0.0349(7) 0.0378(7) -0.0054(6) 0.0065(5) 0.0053(6)
O1C 0.0472(8) 0.0297(8) 0.0625(9) -0.0008(6) -0.0098(7) -0.0011(7)

loop_
_atom_type_symbol
_atom_type_description
_atom_type_scat_dispersion_real
_atom_type_scat_dispersion_imag
_atom_type_scat_source
C C 0.0181 0.0091 ' International Tables Vol C Tables 4.2.6.8 and 6.1.1.4'
H H 0.0000 0.0000 ' International Tables Vol C Tables 4.2.6.8 and 6.1.1.4'
N N 0.0311 0.0180 ' International Tables Vol C Tables 4.2.6.8 and 6.1.1.4'
O O 0.0492 0.0322 ' International Tables Vol C Tables 4.2.6.8 and 6.1.1.4'

loop_
_geom_angle_atom_site_label_1
_geom_angle_atom_site_label_2
_geom_angle_atom_site_label_3
_geom_angle
_geom_angle_publ_flag
O2B C1B O1B 125.99(17) n
O2B C1B C2B 117.27(14) n
O1B C1B C2B 116.47(15) n
N1B C2B C3B 110.56(14) n
N1B C2B C1B 110.74(13) n
C3B C2B C1B 114.48(15) ?
N1B C2B H2B 106.9 ?
C3B C2B H2B 106.9 ?
C1B C2B H2B 106.9 ?
C2B C3B C4B 115.70(14) ?
C2B C3B H3B1 108.4 ?
C4B C3B H3B1 108.4 ?
C2B C3B H3B2 108.4 ?
C4B C3B H3B2 108.4 ?
H3B1 C3B H3B2 107.4 ?
O3B C4B O4B 125.39(18) n
O3B C4B C3B 119.12(15) n
O4B C4B C3B 115.47(16) n
C2B N1B H1B1 109.3(17) ?
C2B N1B H1B2 111.4(14) ?
H1B1 N1B H1B2 114(3) ?
C2B N1B H1B3 119(2) ?
H1B1 N1B H1B3 96(3) ?
H1B2 N1B H1B3 107(2) ?
O1A C1A C3A 114.28(16) n
O1A C1A C2A 108.10(15) n
C3A C1A C2A 111.15(14) ?
O1A C1A H1A 107.7 ?
C3A C1A H1A 107.7 ?
C2A C1A H1A 107.7 ?
N1A C2A C9A 111.47(15) n
N1A C2A C1A 107.92(15) n
C9A C2A C1A 114.98(16) ?
N1A C2A H2A 107.4 ?
C9A C2A H2A 107.4 ?
C1A C2A H2A 107.4 ?
C8A C3A C4A 119.11(18) ?
C8A C3A C1A 121.73(18) ?
C4A C3A C1A 119.16(18) ?
C3A C4A C5A 120.4(2) ?
C3A C4A H4A 119.8 ?
C5A C4A H4A 119.8 ?
C6A C5A C4A 120.2(2) ?
C6A C5A H5A 119.9 ?
C4A C5A H5A 119.9 ?
C5A C6A C7A 120.0(2) ?
C5A C6A H6A 120.0 ?
C7A C6A H6A 120.0 ?
C6A C7A C8A 120.1(2) ?
C6A C7A H7A 119.9 ?
C8A C7A H7A 119.9 ?
C3A C8A C7A 120.2(2) ?
C3A C8A H8A 119.9 ?
C7A C8A H8A 119.9 ?
C10A C9A C14A 118.70(17) ?
C10A C9A C2A 118.39(18) ?
C14A C9A C2A 122.89(16) ?
C9A C10A C11A 120.5(2) ?
C9A C10A H10A 119.8 ?
C11A C10A H10A 119.8 ?
C12A C11A C10A 120.4(2) ?
C12A C11A H11A 119.8 ?
C10A C11A H11A 119.8 ?
C11A C12A C13A 119.7(2) ?
C11A C12A H12A 120.2 ?
C13A C12A H12A 120.2 ?
C12A C13A C14A 120.4(2) ?
C12A C13A H13A 119.8 ?
C14A C13A H13A 119.8 ?
C9A C14A C13A 120.3(2) ?
C9A C14A H14A 119.8 ?
C13A C14A H14A 119.8 ?
C2A N1A H1A1 113.1(18) ?
C2A N1A H1A2 108.5(16) ?
H1A1 N1A H1A2 111(3) ?
C2A N1A H1A3 110.3(18) ?
H1A1 N1A H1A3 102(3) ?
H1A2 N1A H1A3 112(3) ?
C1A O1A H1O1 107(2) ?
H1OB O1C H1OA 106(4) ?

loop_
_geom_bond_atom_site_label_1
_geom_bond_atom_site_label_2
_geom_bond_distance
_geom_bond_publ_flag
C1B O2B 1.239(2) n
C1B O1B 1.265(2) n
C1B C2B 1.536(2) ?
C2B N1B 1.488(2) n
C2B C3B 1.511(2) ?
C2B H2B 0.9800 ?
C3B C4B 1.522(3) ?
C3B H3B1 0.9700 ?
C3B H3B2 0.9700 ?
C4B O3B 1.246(2) n
C4B O4B 1.263(2) n
N1B H1B1 0.92(4) ?
N1B H1B2 0.96(2) ?
N1B H1B3 0.87(3) ?
C1A O1A 1.418(2) n
C1A C3A 1.516(3) ?
C1A C2A 1.539(2) ?
C1A H1A 0.9800 ?
C2A N1A 1.499(2) n
C2A C9A 1.513(2) ?
C2A H2A 0.9800 ?
C3A C8A 1.380(3) ?
C3A C4A 1.386(3) ?
C4A C5A 1.388(3) ?
C4A H4A 0.9300 ?
C5A C6A 1.370(4) ?
C5A H5A 0.9300 ?
C6A C7A 1.374(4) ?
C6A H6A 0.9300 ?
C7A C8A 1.393(3) ?
C7A H7A 0.9300 ?
C8A H8A 0.9300 ?
C9A C10A 1.384(3) ?
C9A C14A 1.386(3) ?
C10A C11A 1.391(3) ?
C10A H10A 0.9300 ?
C11A C12A 1.365(4) ?
C11A H11A 0.9300 ?
C12A C13A 1.377(4) ?
C12A H12A 0.9300 ?
C13A C14A 1.387(3) ?
C13A H13A 0.9300 ?
C14A H14A 0.9300 ?
N1A H1A1 1.08(4) ?
N1A H1A2 0.95(3) ?
N1A H1A3 0.87(4) ?
O1A H1O1 0.88(3) ?
O1C H1OB 0.92(4) ?
O1C H1OA 0.90(4) ?

loop_
_geom_hbond_atom_site_label_D
_geom_hbond_atom_site_label_H
_geom_hbond_atom_site_label_A
_geom_hbond_site_symmetry_A
_geom_hbond_distance_DH
_geom_hbond_distance_HA
_geom_hbond_distance_DA
_geom_hbond_angle_DHA
_geom_hbond_publ_flag
N1B H1B1 O3B 1_565 0.92(4) 1.92(4) 2.819(2) 168(3) yes
N1B H1B3 O3B 2_755 0.87(3) 2.46(3) 3.112(2) 132(3) yes
N1B H1B3 O4B 2_755 0.87(3) 2.20(3) 2.868(2) 134(3) yes
O1A H1O1 O2B 1_565 0.88(3) 1.88(3) 2.752(2) 171(3) yes
N1A H1A1 O4B 1_556 1.08(4) 1.70(4) 2.742(3) 162(3) yes
N1A H1A2 O1B . 0.95(3) 1.92(3) 2.862(2) 173(3) yes
O1C H1OB O1B 1_565 0.92(4) 1.82(4) 2.734(2) 173(3) yes
O1C H1OA O1B 2_756 0.90(4) 2.01(4) 2.840(2) 153(4) yes
N1A H1A3 O1C . 0.87(4) 2.45(3) 2.926(3) 115(2) yes
N1B H1B2 O1C . 0.96(2) 2.01(3) 2.938(2) 163(2) yes
C2A H2A O1A 1_545 0.98 2.42 3.304(3) 150 yes
C14A H14A O4B 1_566 0.93 2.53 3.371(3) 150 yes
C3B H3B2 CgB 1_556 0.97 2.87 3.6127(16) 134 yes

loop_
_geom_torsion_atom_site_label_1
_geom_torsion_atom_site_label_2
_geom_torsion_atom_site_label_3
_geom_torsion_atom_site_label_4
_geom_torsion
_geom_torsion_publ_flag
O1A C1A C2A N1A -65.0(2) y
O1A C1A C2A C9A 60.14(19) no
C3A C1A C2A N1A 168.86(17) no
C3A C1A C2A C9A -66.1(2) y
O1A C1A C3A C4A 149.76(18) no
O1A C1A C3A C8A -31.4(2) no
C2A C1A C3A C4A -87.6(2) no
C2A C1A C3A C8A 91.3(2) no
N1A C2A C9A C10A -131.49(19) no
N1A C2A C9A C14A 47.0(3) no
C1A C2A C9A C10A 105.3(2) no
C1A C2A C9A C14A -76.2(2) no
C1A C3A C4A C5A 178.1(2) no
C8A C3A C4A C5A -0.7(3) no
C1A C3A C8A C7A -178.7(2) no
C4A C3A C8A C7A 0.2(3) no
C3A C4A C5A C6A 1.0(4) no
C4A C5A C6A C7A -0.6(4) no
C5A C6A C7A C8A 0.1(4) no
C6A C7A C8A C3A 0.2(4) no
C2A C9A C10A C11A 177.95(19) no
C14A C9A C10A C11A -0.6(3) no
C2A C9A C14A C13A -176.29(19) no
C10A C9A C14A C13A 2.2(3) no
C9A C10A C11A C12A -1.2(3) no
C10A C11A C12A C13A 1.4(4) no
C11A C12A C13A C14A 0.2(4) no
C12A C13A C14A C9A -2.0(3) no
O1B C1B C2B N1B 17.4(2) y
O1B C1B C2B C3B 143.24(16) no
O2B C1B C2B N1B -168.28(16) no
O2B C1B C2B C3B -42.5(2) no
N1B C2B C3B C4B 73.0(2) y
C1B C2B C3B C4B -53.0(2) y
C2B C3B C4B O3B 1.4(3) y
C2B C3B C4B O4B -177.08(16) no
